data_8105396
loop_
_publ_author_name
'Fang, Hui-Long'
'Zhu, Li-Zhi'
'Li, Biao'
'Wang, Jun-Jie'

_publ_section_title
;
 Crystal structure of
 catena-poly[aqua-(\m4-4,4&#x2032;-(pyridine-3,5-diyl)dibenzoato-\k4
 O,O&#x2032;:O&#x2032;&#x2032;:O&#x2032;&#x2032;&#x2032;)zinc(II)],
 C19H13NO5Zn
;
_journal_issue 5
_journal_name_full 'Zeitschrift f\"ur Kristallographie - New Crystal Structures'
_journal_page_first 1123
_journal_page_last 1124
_journal_paper_doi 10.1515/ncrs-2020-0197
_journal_volume 235
_journal_year 2020
_chemical_formula_moiety 'C19 H13 N O5 Zn'
_chemical_formula_sum 'C19 H13 N O5 Zn'
_chemical_formula_weight 400.67
_space_group_crystal_system monoclinic
_space_group_IT_number 13
_space_group_name_Hall '-P 2yc'
_space_group_name_H-M_alt 'P 1 2/c 1'
_atom_sites_solution_hydrogens mixed
_cell_angle_alpha 90
_cell_angle_beta 100.449(3)
_cell_angle_gamma 90
_cell_formula_units_Z 2
_cell_length_a 16.7294(5)
_cell_length_b 6.4985(2)
_cell_length_c 7.1414(2)
_cell_measurement_reflns_used 1511
_cell_measurement_temperature 293(2)
_cell_measurement_theta_max 26.3085
_cell_measurement_theta_min 2.8946
_cell_volume 763.51(4)
_computing_cell_refinement
;
CrysAlisPro, Agilent Technologies,
Version 1.171.35.21 (release 20-01-2012 CrysAlis171 .NET)
(compiled Jan 23 2012,18:06:46) [1]
;
_computing_data_collection
;
CrysAlisPro, Agilent Technologies,
Version 1.171.35.21 (release 20-01-2012 CrysAlis171 .NET)
(compiled Jan 23 2012,18:06:46) [1]
;
_computing_data_reduction
;
CrysAlisPro, Agilent Technologies,
Version 1.171.35.21 (release 20-01-2012 CrysAlis171 .NET)
(compiled Jan 23 2012,18:06:46) [1]
;
_computing_molecular_graphics 'Olex2 1.3 (Dolomanov et al., 2009) [2]'
_computing_publication_material 'Olex2 1.3 (Dolomanov et al., 2009) [2]'
_computing_structure_refinement 'SHELXL 2018/3 (Sheldrick, 2015) [3]'
_computing_structure_solution 'SHELXT 2018/2 (Sheldrick, 2018) [4]'
_diffrn_ambient_temperature 293(2)
_diffrn_detector_area_resol_mean 16.2542
_diffrn_measured_fraction_theta_full 0.996
_diffrn_measured_fraction_theta_max 0.995
_diffrn_measurement_details
;
#__ type_ start__ end____ width___ exp.time_
  1 omega  -51.00   46.00   1.0000   13.9500
omega____ theta____ kappa____ phi______ frames
    -       18.2642  -77.0000  150.0000 97

#__ type_ start__ end____ width___ exp.time_
  2 omega   -1.00   42.00   1.0000   13.9500
omega____ theta____ kappa____ phi______ frames
    -      -18.8892   77.0000  -60.0000 43

#__ type_ start__ end____ width___ exp.time_
  3 omega  -42.00   -9.00   1.0000   13.9500
omega____ theta____ kappa____ phi______ frames
    -      -18.8892   77.0000    0.0000 33

#__ type_ start__ end____ width___ exp.time_
  4 omega    2.00   47.00   1.0000   13.9500
omega____ theta____ kappa____ phi______ frames
    -      -18.8892   77.0000    0.0000 45

#__ type_ start__ end____ width___ exp.time_
  5 omega  -18.00   19.00   1.0000   13.9500
omega____ theta____ kappa____ phi______ frames
    -      -18.8892  -99.0000   60.0000 37
;
_diffrn_measurement_device_type 'Xcalibur, Eos, Gemini'
_diffrn_measurement_method '\w scans'
_diffrn_orient_matrix_UB_11 0.0178434000
_diffrn_orient_matrix_UB_12 0.0926284000
_diffrn_orient_matrix_UB_13 0.0402628000
_diffrn_orient_matrix_UB_21 -0.0387465000
_diffrn_orient_matrix_UB_22 0.0353202000
_diffrn_orient_matrix_UB_23 0.0130316000
_diffrn_orient_matrix_UB_31 0.0062835000
_diffrn_orient_matrix_UB_32 -0.0456334000
_diffrn_orient_matrix_UB_33 0.0917071000
_diffrn_radiation_monochromator graphite
_diffrn_radiation_type 'Mo K\a'
_diffrn_radiation_wavelength 0.71073
_diffrn_reflns_av_R_equivalents 0.0260
_diffrn_reflns_av_unetI/netI 0.0388
_diffrn_reflns_Laue_measured_fraction_full 0.996
_diffrn_reflns_Laue_measured_fraction_max 0.995
_diffrn_reflns_limit_h_max 20
_diffrn_reflns_limit_h_min -20
_diffrn_reflns_limit_k_max 8
_diffrn_reflns_limit_k_min -8
_diffrn_reflns_limit_l_max 8
_diffrn_reflns_limit_l_min -8
_diffrn_reflns_number 3268
_diffrn_reflns_point_group_measured_fraction_full 0.996
_diffrn_reflns_point_group_measured_fraction_max 0.995
_diffrn_reflns_theta_full 25.242
_diffrn_reflns_theta_max 26.366
_diffrn_reflns_theta_min 3.135
_diffrn_source 'Enhance (Mo) X-ray Source'
_exptl_absorpt_coefficient_mu 1.642
_exptl_absorpt_correction_T_max 1.00000
_exptl_absorpt_correction_T_min 0.83377
_exptl_absorpt_correction_type multi-scan
_exptl_absorpt_process_details
;
CrysAlisPro, Agilent Technologies,
Version 1.171.35.21 (release 20-01-2012 CrysAlis171 .NET)
(compiled Jan 23 2012,18:06:46)
Empirical absorption correction using spherical harmonics,
 implemented in SCALE3 ABSPACK scaling algorithm.
;
_exptl_crystal_colour colorless
_exptl_crystal_density_diffrn 1.743
_exptl_crystal_description needle
_exptl_crystal_F_000 408
_exptl_crystal_size_max 0.12
_exptl_crystal_size_mid 0.09
_exptl_crystal_size_min 0.08
_refine_diff_density_max 0.311
_refine_diff_density_min -0.276
_refine_diff_density_rms 0.065
_refine_ls_extinction_coef .
_refine_ls_extinction_method none
_refine_ls_goodness_of_fit_ref 1.056
_refine_ls_hydrogen_treatment mixed
_refine_ls_matrix_type full
_refine_ls_number_parameters 124
_refine_ls_number_reflns 1553
_refine_ls_number_restraints 0
_refine_ls_restrained_S_all 1.056
_refine_ls_R_factor_all 0.0387
_refine_ls_R_factor_gt 0.0297
_refine_ls_shift/su_max 0.000
_refine_ls_shift/su_mean 0.000
_refine_ls_structure_factor_coef Fsqd
_refine_ls_weighting_details 'w=1/[\s^2^(Fo^2^)+(0.0303P)^2^+0.3360P] where P=(Fo^2^+2Fc^2^)/3'
_refine_ls_weighting_scheme calc
_refine_ls_wR_factor_gt 0.0688
_refine_ls_wR_factor_ref 0.0732
_reflns_Friedel_coverage 0.000
_reflns_Friedel_fraction_full .
_reflns_Friedel_fraction_max .
_reflns_number_gt 1342
_reflns_number_total 1553
_reflns_threshold_expression 'I > 2\s(I)'
_cod_data_source_file suppl_ncrs-2020-0197_suppl.cif
_cod_data_source_block zn
_cod_original_sg_symbol_H-M 'P 2/c'
_cod_database_code 8105396
_chemical_oxdiff_formula 'C H O N Zn'
_chemical_oxdiff_usercomment HJY8.22-243
_shelx_space_group_comment
;
The symmetry employed for this shelxl refinement is uniquely defined
by the following loop, which should always be used as a source of
symmetry information in preference to the above space-group names.
They are only intended as comments.
;
_shelx_estimated_absorpt_t_max 0.880
_shelx_estimated_absorpt_t_min 0.827
_reflns_odcompleteness_completeness 99.53
_reflns_odcompleteness_iscentric 1
_reflns_odcompleteness_theta 26.32
_olex2_refinement_description
;
1. Fixed Uiso
 At 1.2 times of:
  All C(H) groups
2.a Aromatic/amide H refined with riding coordinates:
 C3(H3A), C4(H4), C5(H5), C7(H7), C9(H9), C10(H10)
;

loop_
_space_group_symop_operation_xyz
'x, y, z'
'-x, y, -z+1/2'
'-x, -y, -z'
'x, -y, z-1/2'

loop_
_atom_site_label
_atom_site_type_symbol
_atom_site_fract_x
_atom_site_fract_y
_atom_site_fract_z
_atom_site_U_iso_or_equiv
_atom_site_adp_type
_atom_site_occupancy
_atom_site_site_symmetry_order
_atom_site_calc_flag
_atom_site_refinement_flags_posn
_atom_site_refinement_flags_adp
_atom_site_refinement_flags_occupancy
_atom_site_disorder_assembly
_atom_site_disorder_group
Zn1 Zn 0.500000 0.68318(6) 0.750000 0.02041(14) Uani 1 2 d S T P . .
O1 O 0.45174(9) 0.3049(3) 0.5156(2) 0.0215(4) Uani 1 1 d . . . . .
O2 O 0.39483(10) 0.5794(3) 0.6225(2) 0.0269(4) Uani 1 1 d . . . . .
O3 O 0.500000 0.9896(4) 0.750000 0.0333(7) Uani 1 2 d S T P . .
H3 H 0.484(2) 1.067(5) 0.659(4) 0.049(10) Uiso 1 1 d . . . . .
N1 N 0.000000 -0.2777(5) 0.250000 0.0277(7) Uani 1 2 d S T P . .
C1 C 0.39022(13) 0.4068(4) 0.5404(3) 0.0187(5) Uani 1 1 d . . . . .
C2 C 0.07251(13) 0.0450(4) 0.3011(3) 0.0191(5) Uani 1 1 d . . . . .
C3 C 0.000000 0.1528(5) 0.250000 0.0199(7) Uani 1 2 d S T P . .
H3A H 0.000000 0.295884 0.250000 0.024 Uiso 1 2 calc R U P . .
C4 C 0.22312(14) 0.0447(4) 0.3250(3) 0.0233(5) Uani 1 1 d . . . . .
H4 H 0.218499 -0.082224 0.263858 0.028 Uiso 1 1 calc R U . . .
C5 C 0.16155(14) 0.3390(4) 0.4429(3) 0.0209(5) Uani 1 1 d . . . . .
H5 H 0.115557 0.410662 0.461875 0.025 Uiso 1 1 calc R U . . .
C6 C 0.30729(13) 0.3198(4) 0.4741(3) 0.0188(5) Uani 1 1 d . . . . .
C7 C 0.29909(14) 0.1301(4) 0.3842(3) 0.0229(6) Uani 1 1 d . . . . .
H7 H 0.345102 0.059639 0.363490 0.027 Uiso 1 1 calc R U . . .
C8 C 0.15305(13) 0.1467(4) 0.3558(3) 0.0188(5) Uani 1 1 d . . . . .
C9 C 0.23772(13) 0.4249(4) 0.5017(3) 0.0207(5) Uani 1 1 d . . . . .
H9 H 0.242492 0.553394 0.559945 0.025 Uiso 1 1 calc R U . . .
C10 C 0.06804(14) -0.1686(4) 0.3024(3) 0.0238(5) Uani 1 1 d . . . . .
H10 H 0.116031 -0.240975 0.342866 0.029 Uiso 1 1 calc R U . . .

loop_
_atom_site_aniso_label
_atom_site_aniso_U_11
_atom_site_aniso_U_22
_atom_site_aniso_U_33
_atom_site_aniso_U_23
_atom_site_aniso_U_13
_atom_site_aniso_U_12
Zn1 0.0138(2) 0.0165(2) 0.0296(2) 0.000 0.00049(15) 0.000
O1 0.0138(8) 0.0237(9) 0.0268(9) 0.0039(8) 0.0033(7) -0.0002(7)
O2 0.0159(8) 0.0281(10) 0.0369(10) -0.0118(9) 0.0051(7) -0.0056(8)
O3 0.0517(18) 0.0141(14) 0.0296(16) 0.000 -0.0044(13) 0.000
N1 0.0178(15) 0.0186(16) 0.0454(19) 0.000 0.0024(13) 0.000
C1 0.0168(11) 0.0219(13) 0.0170(11) 0.0031(10) 0.0023(9) -0.0012(10)
C2 0.0137(11) 0.0222(13) 0.0202(11) 0.0001(10) 0.0002(9) -0.0007(10)
C3 0.0165(16) 0.0148(17) 0.0278(18) 0.000 0.0021(13) 0.000
C4 0.0187(12) 0.0224(13) 0.0277(13) -0.0073(11) 0.0013(10) -0.0011(11)
C5 0.0152(11) 0.0204(13) 0.0270(12) 0.0026(11) 0.0032(9) 0.0035(10)
C6 0.0134(11) 0.0228(13) 0.0196(11) 0.0021(10) 0.0015(9) -0.0039(10)
C7 0.0136(11) 0.0240(14) 0.0313(14) -0.0038(11) 0.0044(10) 0.0005(10)
C8 0.0129(10) 0.0201(13) 0.0225(12) 0.0027(10) 0.0003(9) -0.0011(10)
C9 0.0187(12) 0.0155(12) 0.0273(13) -0.0028(11) 0.0029(10) -0.0016(10)
C10 0.0128(11) 0.0223(13) 0.0348(14) 0.0033(11) 0.0002(10) 0.0028(10)

loop_
_atom_type_symbol
_atom_type_description
_atom_type_scat_dispersion_real
_atom_type_scat_dispersion_imag
_atom_type_scat_source
C C 0.0033 0.0016 'International Tables Vol C Tables 4.2.6.8 and 6.1.1.4'
H H 0.0000 0.0000 'International Tables Vol C Tables 4.2.6.8 and 6.1.1.4'
N N 0.0061 0.0033 'International Tables Vol C Tables 4.2.6.8 and 6.1.1.4'
O O 0.0106 0.0060 'International Tables Vol C Tables 4.2.6.8 and 6.1.1.4'
Zn Zn 0.2839 1.4301 'International Tables Vol C Tables 4.2.6.8 and 6.1.1.4'

loop_
_geom_angle_atom_site_label_1
_geom_angle_atom_site_label_2
_geom_angle_atom_site_label_3
_geom_angle
_geom_angle_site_symmetry_1
_geom_angle_site_symmetry_3
O1 Zn1 O1 175.95(9) 3_666 4_566
O2 Zn1 O1 92.92(6) 2_656 4_566
O2 Zn1 O1 92.92(6) . 3_666
O2 Zn1 O1 88.49(6) . 4_566
O2 Zn1 O1 88.49(6) 2_656 3_666
O2 Zn1 O2 139.50(11) . 2_656
O2 Zn1 O3 110.25(6) 2_656 .
O2 Zn1 O3 110.25(6) . .
O3 Zn1 O1 87.98(5) . 4_566
O3 Zn1 O1 87.98(5) . 3_666
C1 O1 Zn1 122.70(14) . 3_666
C1 O2 Zn1 119.93(15) . .
Zn1 O3 H3 127(2) . .
Zn1 O3 H3 127(2) . 2_656
H3 O3 H3 105(5) . 2_656
C10 N1 C10 115.9(3) 2 .
O1 C1 C6 119.4(2) . .
O2 C1 O1 123.3(2) . .
O2 C1 C6 117.3(2) . .
C3 C2 C8 123.4(2) . .
C10 C2 C3 117.3(2) . .
C10 C2 C8 119.3(2) . .
C2 C3 C2 119.5(3) 2 .
C2 C3 H3A 120.2 2 .
C2 C3 H3A 120.2 . .
C7 C4 H4 119.6 . .
C7 C4 C8 120.9(2) . .
C8 C4 H4 119.6 . .
C8 C5 H5 119.6 . .
C9 C5 H5 119.6 . .
C9 C5 C8 120.7(2) . .
C7 C6 C1 119.5(2) . .
C7 C6 C9 119.1(2) . .
C9 C6 C1 121.4(2) . .
C4 C7 C6 120.5(2) . .
C4 C7 H7 119.8 . .
C6 C7 H7 119.8 . .
C4 C8 C2 119.6(2) . .
C5 C8 C2 122.0(2) . .
C5 C8 C4 118.4(2) . .
C5 C9 C6 120.4(2) . .
C5 C9 H9 119.8 . .
C6 C9 H9 119.8 . .
N1 C10 C2 124.9(2) . .
N1 C10 H10 117.5 . .
C2 C10 H10 117.5 . .

loop_
_geom_bond_atom_site_label_1
_geom_bond_atom_site_label_2
_geom_bond_distance
_geom_bond_site_symmetry_2
Zn1 O1 2.1932(15) 4_566
Zn1 O1 2.1932(15) 3_666
Zn1 O2 1.9490(16) .
Zn1 O2 1.9490(16) 2_656
Zn1 O3 1.991(3) .
O1 C1 1.263(3) .
O2 C1 1.261(3) .
O3 H3 0.83(3) .
O3 H3 0.83(3) 2_656
N1 C10 1.336(3) 2
N1 C10 1.336(3) .
C1 C6 1.493(3) .
C2 C3 1.391(3) .
C2 C8 1.488(3) .
C2 C10 1.390(3) .
C3 H3A 0.9300 .
C4 H4 0.9300 .
C4 C7 1.381(3) .
C4 C8 1.398(3) .
C5 H5 0.9300 .
C5 C8 1.392(3) .
C5 C9 1.385(3) .
C6 C7 1.386(3) .
C6 C9 1.394(3) .
C7 H7 0.9300 .
C9 H9 0.9300 .
C10 H10 0.9300 .

loop_
_geom_torsion_atom_site_label_1
_geom_torsion_atom_site_label_2
_geom_torsion_atom_site_label_3
_geom_torsion_atom_site_label_4
_geom_torsion
_geom_torsion_site_symmetry_1
_geom_torsion_site_symmetry_2
_geom_torsion_site_symmetry_3
_geom_torsion_site_symmetry_4
Zn1 O1 C1 O2 -95.9(2) 3_666 . . .
Zn1 O1 C1 C6 85.3(2) 3_666 . . .
Zn1 O2 C1 O1 -8.8(3) . . . .
Zn1 O2 C1 C6 169.96(14) . . . .
O1 C1 C6 C7 -0.8(3) . . . .
O1 C1 C6 C9 178.8(2) . . . .
O2 C1 C6 C7 -179.6(2) . . . .
O2 C1 C6 C9 0.0(3) . . . .
C1 C6 C7 C4 178.7(2) . . . .
C1 C6 C9 C5 -178.5(2) . . . .
C3 C2 C8 C4 -152.1(2) . . . .
C3 C2 C8 C5 30.0(3) . . . .
C3 C2 C10 N1 3.2(3) . . . .
C7 C4 C8 C2 -176.2(2) . . . .
C7 C4 C8 C5 1.7(4) . . . .
C7 C6 C9 C5 1.1(3) . . . .
C8 C2 C3 C2 179.3(2) . . . 2
C8 C2 C10 N1 -177.49(19) . . . .
C8 C4 C7 C6 -0.5(4) . . . .
C8 C5 C9 C6 0.1(4) . . . .
C9 C5 C8 C2 176.4(2) . . . .
C9 C5 C8 C4 -1.5(3) . . . .
C9 C6 C7 C4 -0.9(4) . . . .
C10 N1 C10 C2 -1.69(18) 2 . . .
C10 C2 C3 C2 -1.47(16) . . . 2
C10 C2 C8 C4 28.7(3) . . . .
C10 C2 C8 C5 -149.2(2) . . . .
